data_4339731
loop_
_publ_author_name
'Szajna-Fuller, Ewa'
'Chambers, Bonnie M.'
'Arif, Atta M.'
'Berreau, Lisa M.'

_publ_section_title
;
 Carboxylate coordination chemistry of a mononuclear Ni(II) center in a
 hydrophobic or hydrogen bond donor secondary environment: relevance to
 acireductone dioxygenase.
;
_journal_issue 14
_journal_name_full 'Inorganic chemistry'
_journal_page_first 5486
_journal_page_last 5498
_journal_paper_doi 10.1021/ic061316w
_journal_volume 46
_journal_year 2007
_chemical_formula_moiety 'C31 H29 N4 Ni O3,Cl O4'
_chemical_formula_sum 'C31 H29 Cl N4 Ni O7'
_chemical_formula_weight 663.74
_chemical_name_systematic
; 
 ? 
;
_space_group_IT_number 14
_symmetry_cell_setting monoclinic
_symmetry_space_group_name_Hall '-P 2yn'
_symmetry_space_group_name_H-M 'P 1 21/n 1'
_atom_sites_solution_hydrogens geom
_atom_sites_solution_primary direct
_atom_sites_solution_secondary difmap
_audit_creation_method SHELXL-97
_cell_angle_alpha 90.00
_cell_angle_beta 107.619(2)
_cell_angle_gamma 90.00
_cell_formula_units_Z 4
_cell_length_a 14.6776(5)
_cell_length_b 13.8506(6)
_cell_length_c 15.1681(4)
_cell_measurement_reflns_used 46627
_cell_measurement_temperature 150(1)
_cell_measurement_theta_max 27.485
_cell_measurement_theta_min 1.018
_cell_volume 2938.93(18)
_computing_cell_refinement DENZO-SMN
_computing_data_collection 'Nonius COLLETCT'
_computing_data_reduction DENZO-SMN
_computing_molecular_graphics 'WinGX, Ortep3'
_computing_structure_refinement 'SHELXL-97 (Sheldrick, 1997)'
_computing_structure_solution SIR97
_diffrn_ambient_temperature 150(1)
_diffrn_measured_fraction_theta_full 0.984
_diffrn_measured_fraction_theta_max 0.984
_diffrn_measurement_device_type 'Nonius KappaCCD Diffractometer'
_diffrn_measurement_method 'Phi and Omega scan'
_diffrn_radiation_monochromator graphite
_diffrn_radiation_source 'fine-focus sealed tube'
_diffrn_radiation_type MoK\a
_diffrn_radiation_wavelength 0.71073
_diffrn_reflns_av_R_equivalents 0.0463
_diffrn_reflns_av_sigmaI/netI 0.0658
_diffrn_reflns_limit_h_max 19
_diffrn_reflns_limit_h_min -19
_diffrn_reflns_limit_k_max 17
_diffrn_reflns_limit_k_min -16
_diffrn_reflns_limit_l_max 19
_diffrn_reflns_limit_l_min -19
_diffrn_reflns_number 11390
_diffrn_reflns_theta_full 27.62
_diffrn_reflns_theta_max 27.62
_diffrn_reflns_theta_min 2.74
_exptl_absorpt_coefficient_mu 0.807
_exptl_absorpt_correction_T_max 0.8553
_exptl_absorpt_correction_T_min 0.7385
_exptl_absorpt_correction_type multi-scan
_exptl_absorpt_process_details 'DENZO-SMN (Otwinowski & Minor, 1997)'
_exptl_crystal_colour 'pale yellow'
_exptl_crystal_density_diffrn 1.500
_exptl_crystal_density_method 'not measured'
_exptl_crystal_description prism
_exptl_crystal_F_000 1376
_exptl_crystal_size_max 0.40
_exptl_crystal_size_mid 0.25
_exptl_crystal_size_min 0.20
_refine_diff_density_max 0.421
_refine_diff_density_min -0.484
_refine_diff_density_rms 0.078
_refine_ls_extinction_coef 0.0013(3)
_refine_ls_extinction_expression Fc^*^=kFc[1+0.001xFc^2^\l^3^/sin(2\q)]^-1/4^
_refine_ls_extinction_method SHELXL
_refine_ls_goodness_of_fit_ref 1.095
_refine_ls_hydrogen_treatment refall
_refine_ls_matrix_type full
_refine_ls_number_parameters 526
_refine_ls_number_reflns 6719
_refine_ls_number_restraints 2
_refine_ls_restrained_S_all 1.095
_refine_ls_R_factor_all 0.0965
_refine_ls_R_factor_gt 0.0563
_refine_ls_shift/su_max 0.001
_refine_ls_shift/su_mean 0.000
_refine_ls_structure_factor_coef Fsqd
_refine_ls_weighting_details 'calc w=1/[\s^2^(Fo^2^)+(0.0155P)^2^+6.2439P] where P=(Fo^2^+2Fc^2^)/3'
_refine_ls_weighting_scheme calc
_refine_ls_wR_factor_gt 0.1030
_refine_ls_wR_factor_ref 0.1173
_reflns_number_gt 4685
_reflns_number_total 6719
_reflns_threshold_expression >2sigma(I)
_cod_data_source_file ic061316wsi20060716_071935.cif
_cod_data_source_block usu156
_cod_depositor_comments
;
The following automatic conversions were performed:

'_symmetry_cell_setting' value 'Monoclinic' changed to 'monoclinic'
according to
/usr/data/users/saulius/automatic-downloads/retrospective/ACS/lib/dictionaries/cif_core.dic
dictionary named 'cif_core.dic' version 2.4.2 from
2011-04-26.

'_exptl_absorpt_correction_type' value 'Multi-scan'
changed to 'multi-scan' according to
/usr/data/users/saulius/automatic-downloads/retrospective/ACS/lib/dictionaries/cif_core.dic
dictionary named 'cif_core.dic' version 2.4.2 from 2011-04-26.

Automatic conversion script
Id: cif_fix_values 2281 2013-09-26 08:29:07Z andrius 
;
_cod_original_cell_volume 2938.92(18)
_cod_original_sg_symbol_H-M P21/n
_cod_database_code 4339731

loop_
_symmetry_equiv_pos_as_xyz
'x, y, z'
'-x+1/2, y+1/2, -z+1/2'
'-x, -y, -z'
'x-1/2, -y-1/2, z-1/2'

loop_
_atom_site_label
_atom_site_type_symbol
_atom_site_fract_x
_atom_site_fract_y
_atom_site_fract_z
_atom_site_U_iso_or_equiv
_atom_site_adp_type
_atom_site_occupancy
_atom_site_symmetry_multiplicity
_atom_site_calc_flag
_atom_site_refinement_flags
_atom_site_disorder_assembly
_atom_site_disorder_group
Ni1 Ni 0.44484(3) 0.20847(3) 0.65594(3) 0.02382(13) Uani 1 1 d . . .
O1 O 0.48428(15) 0.12279(17) 0.76730(15) 0.0277(5) Uani 1 1 d . . .
O2 O 0.62868(18) 0.1838(2) 0.84383(18) 0.0432(7) Uani 1 1 d . . .
O3 O 0.55082(18) 0.3106(2) 0.71343(18) 0.0340(6) Uani 1 1 d D . .
Cl1 Cl 0.49054(6) 0.56640(7) 0.74442(7) 0.0371(2) Uani 1 1 d . . .
O4 O 0.4858(3) 0.4767(2) 0.7891(2) 0.0659(10) Uani 1 1 d . A .
O5 O 0.5810(3) 0.5865(4) 0.7363(5) 0.0909(18) Uani 0.80 1 d P A 1
O6 O 0.4251(4) 0.5584(4) 0.6520(3) 0.0934(18) Uani 0.80 1 d P A 1
O7 O 0.4576(4) 0.6449(3) 0.7869(4) 0.0902(16) Uani 0.80 1 d P A 1
O6A O 0.4154(15) 0.6113(16) 0.6995(16) 0.077(6) Uiso 0.20 1 d P A 2
O7A O 0.5405(16) 0.6195(16) 0.8304(14) 0.086(6) Uiso 0.20 1 d P A 2
O5A O 0.5490(17) 0.5434(17) 0.6902(16) 0.083(7) Uiso 0.20 1 d P A 2
N1 N 0.33032(19) 0.1181(2) 0.59536(18) 0.0256(6) Uani 1 1 d . . .
N2 N 0.39468(19) 0.2789(2) 0.52934(19) 0.0281(6) Uani 1 1 d . . .
N3 N 0.33433(18) 0.2968(2) 0.68704(19) 0.0289(6) Uani 1 1 d . . .
N4 N 0.55099(19) 0.1636(2) 0.58641(18) 0.0252(6) Uani 1 1 d . . .
C1 C 0.2884(3) 0.0589(3) 0.6419(2) 0.0316(8) Uani 1 1 d . . .
C2 C 0.1979(3) 0.0215(3) 0.6014(3) 0.0373(9) Uani 1 1 d . . .
C3 C 0.1499(3) 0.0446(3) 0.5111(3) 0.0422(10) Uani 1 1 d . . .
C4 C 0.1925(3) 0.1060(3) 0.4639(3) 0.0372(9) Uani 1 1 d . . .
C5 C 0.2827(2) 0.1418(3) 0.5077(2) 0.0268(7) Uani 1 1 d . . .
C6 C 0.3364(2) 0.2077(3) 0.4619(2) 0.0291(8) Uani 1 1 d . . .
C7 C 0.3358(3) 0.3625(3) 0.5389(3) 0.0406(10) Uani 1 1 d . . .
C8 C 0.2856(3) 0.3460(3) 0.6102(2) 0.0348(9) Uani 1 1 d . . .
C9 C 0.1956(3) 0.3850(4) 0.5989(3) 0.0578(14) Uani 1 1 d . . .
C10 C 0.1561(3) 0.3768(5) 0.6685(4) 0.083(2) Uani 1 1 d . . .
C11 C 0.2044(3) 0.3269(4) 0.7466(3) 0.0617(15) Uani 1 1 d . . .
C12 C 0.2937(2) 0.2878(3) 0.7550(2) 0.0351(9) Uani 1 1 d . . .
C13 C 0.3462(3) 0.2410(3) 0.8442(3) 0.0355(9) Uani 1 1 d . . .
C14 C 0.3026(4) 0.1659(4) 0.8776(5) 0.0611(14) Uani 1 1 d . . .
C15 C 0.3445(7) 0.1321(5) 0.9653(6) 0.095(3) Uani 1 1 d . . .
C16 C 0.4277(6) 0.1691(6) 1.0184(5) 0.097(3) Uani 1 1 d . . .
C17 C 0.4729(4) 0.2438(5) 0.9869(3) 0.0637(16) Uani 1 1 d . . .
C18 C 0.4315(3) 0.2797(3) 0.8987(3) 0.0367(9) Uani 1 1 d . . .
C19 C 0.4787(3) 0.3092(3) 0.5025(3) 0.0341(9) Uani 1 1 d . . .
C20 C 0.5579(2) 0.2355(3) 0.5287(2) 0.0285(8) Uani 1 1 d . . .
C21 C 0.6355(3) 0.2473(3) 0.4964(3) 0.0343(9) Uani 1 1 d . . .
C22 C 0.7117(3) 0.1851(3) 0.5267(3) 0.0375(9) Uani 1 1 d . . .
C23 C 0.7062(3) 0.1108(3) 0.5853(3) 0.0342(9) Uani 1 1 d . . .
C24 C 0.6245(2) 0.0991(3) 0.6123(2) 0.0260(7) Uani 1 1 d . . .
C25 C 0.6169(2) 0.0129(3) 0.6672(2) 0.0277(8) Uani 1 1 d . . .
C26 C 0.5322(2) -0.0392(3) 0.6493(2) 0.0294(8) Uani 1 1 d . . .
C27 C 0.5296(3) -0.1255(3) 0.6960(3) 0.0349(9) Uani 1 1 d . . .
C28 C 0.6108(3) -0.1602(3) 0.7608(3) 0.0411(10) Uani 1 1 d . . .
C29 C 0.6954(3) -0.1080(3) 0.7799(3) 0.0441(10) Uani 1 1 d . . .
C30 C 0.6986(3) -0.0228(3) 0.7338(3) 0.0350(9) Uani 1 1 d . . .
C31 C 0.5627(3) 0.1240(3) 0.8314(2) 0.0349(9) Uani 1 1 d . . .
H1 H 0.327(2) 0.043(3) 0.705(2) 0.029(9) Uiso 1 1 d . . .
H2 H 0.171(3) -0.013(3) 0.637(3) 0.057(14) Uiso 1 1 d . . .
H3 H 0.091(3) 0.019(3) 0.482(3) 0.046(12) Uiso 1 1 d . . .
H3A H 0.584(3) 0.278(3) 0.760(2) 0.077(17) Uiso 1 1 d D . .
H3B H 0.531(3) 0.359(2) 0.735(3) 0.048(14) Uiso 1 1 d D . .
H4 H 0.163(3) 0.123(3) 0.403(3) 0.041(11) Uiso 1 1 d . . .
H6A H 0.294(2) 0.239(3) 0.411(2) 0.029(9) Uiso 1 1 d . . .
H6B H 0.378(2) 0.167(3) 0.441(2) 0.024(9) Uiso 1 1 d . . .
H7A H 0.379(3) 0.416(3) 0.560(3) 0.047(12) Uiso 1 1 d . . .
H7B H 0.287(3) 0.381(3) 0.482(3) 0.043(11) Uiso 1 1 d . . .
H9 H 0.165(4) 0.416(4) 0.543(4) 0.083(18) Uiso 1 1 d . . .
H10 H 0.097(3) 0.411(3) 0.662(3) 0.064(14) Uiso 1 1 d . . .
H11 H 0.180(3) 0.321(3) 0.793(3) 0.052(13) Uiso 1 1 d . . .
H14 H 0.248(4) 0.142(4) 0.838(3) 0.071(17) Uiso 1 1 d . . .
H15 H 0.319(4) 0.075(5) 0.983(4) 0.10(2) Uiso 1 1 d . . .
H16 H 0.459(4) 0.144(4) 1.077(4) 0.078(16) Uiso 1 1 d . . .
H17 H 0.527(4) 0.267(4) 1.020(3) 0.067(17) Uiso 1 1 d . . .
H18 H 0.460(3) 0.331(3) 0.875(3) 0.043(12) Uiso 1 1 d . . .
H19A H 0.506(3) 0.366(3) 0.535(2) 0.034(10) Uiso 1 1 d . . .
H19B H 0.461(3) 0.323(3) 0.435(3) 0.040(11) Uiso 1 1 d . . .
H21 H 0.635(3) 0.297(3) 0.458(3) 0.039(11) Uiso 1 1 d . . .
H22 H 0.764(3) 0.191(3) 0.507(2) 0.038(11) Uiso 1 1 d . . .
H23 H 0.749(3) 0.068(3) 0.600(3) 0.038(11) Uiso 1 1 d . . .
H26 H 0.476(3) -0.015(3) 0.602(2) 0.030(10) Uiso 1 1 d . . .
H27 H 0.474(3) -0.160(3) 0.682(3) 0.047(12) Uiso 1 1 d . . .
H28 H 0.612(3) -0.221(3) 0.791(3) 0.044(11) Uiso 1 1 d . . .
H29 H 0.749(3) -0.131(3) 0.827(3) 0.061(14) Uiso 1 1 d . . .
H30 H 0.755(3) 0.012(3) 0.746(3) 0.043(11) Uiso 1 1 d . . .
H31 H 0.572(3) 0.065(3) 0.879(3) 0.043(11) Uiso 1 1 d . . .

loop_
_atom_site_aniso_label
_atom_site_aniso_U_11
_atom_site_aniso_U_22
_atom_site_aniso_U_33
_atom_site_aniso_U_23
_atom_site_aniso_U_13
_atom_site_aniso_U_12
Ni1 0.0208(2) 0.0279(2) 0.0213(2) -0.00098(19) 0.00428(16) 0.00023(19)
O1 0.0253(12) 0.0335(14) 0.0232(12) -0.0023(10) 0.0056(10) 0.0015(10)
O2 0.0305(14) 0.0463(17) 0.0418(15) -0.0064(13) -0.0056(12) 0.0013(13)
O3 0.0280(13) 0.0357(16) 0.0364(15) -0.0083(13) 0.0071(12) -0.0042(12)
Cl1 0.0333(5) 0.0321(5) 0.0439(5) 0.0020(4) 0.0084(4) 0.0021(4)
O4 0.108(3) 0.0382(18) 0.064(2) 0.0122(16) 0.046(2) 0.0158(18)
O5 0.029(2) 0.081(4) 0.166(6) 0.012(4) 0.035(3) -0.002(2)
O6 0.112(4) 0.071(3) 0.058(3) 0.014(3) -0.033(3) -0.015(3)
O7 0.124(4) 0.040(3) 0.130(5) -0.021(3) 0.073(4) 0.006(3)
N1 0.0235(14) 0.0292(16) 0.0235(14) -0.0011(12) 0.0064(12) 0.0013(12)
N2 0.0260(14) 0.0294(16) 0.0281(14) -0.0001(12) 0.0074(12) 0.0012(13)
N3 0.0221(14) 0.0295(16) 0.0326(15) -0.0078(13) 0.0047(12) 0.0016(13)
N4 0.0239(14) 0.0297(16) 0.0210(13) 0.0006(12) 0.0055(11) -0.0006(12)
C1 0.0314(19) 0.034(2) 0.0298(19) -0.0007(16) 0.0091(16) 0.0012(16)
C2 0.032(2) 0.035(2) 0.045(2) -0.0014(18) 0.0111(18) -0.0057(17)
C3 0.0262(19) 0.042(2) 0.052(3) -0.004(2) 0.0024(19) -0.0063(18)
C4 0.0278(19) 0.041(2) 0.035(2) -0.0003(18) -0.0023(17) 0.0038(17)
C5 0.0233(16) 0.0307(19) 0.0259(17) -0.0021(14) 0.0066(14) 0.0063(15)
C6 0.0248(17) 0.036(2) 0.0241(16) -0.0013(16) 0.0044(14) 0.0055(17)
C7 0.041(2) 0.032(2) 0.044(2) 0.0021(18) 0.0053(19) 0.0132(19)
C8 0.0303(18) 0.035(2) 0.0331(19) -0.0122(16) 0.0007(16) 0.0037(16)
C9 0.035(2) 0.082(4) 0.045(3) -0.021(3) -0.005(2) 0.025(2)
C10 0.031(2) 0.151(6) 0.056(3) -0.038(3) -0.002(2) 0.036(3)
C11 0.023(2) 0.116(5) 0.048(3) -0.026(3) 0.013(2) 0.004(2)
C12 0.0237(17) 0.045(2) 0.038(2) -0.0177(18) 0.0111(15) -0.0073(17)
C13 0.037(2) 0.037(2) 0.042(2) -0.0098(17) 0.0256(18) 0.0017(17)
C14 0.070(4) 0.046(3) 0.093(4) -0.010(3) 0.064(3) -0.004(3)
C15 0.133(6) 0.066(4) 0.136(7) 0.052(4) 0.112(6) 0.055(5)
C16 0.109(5) 0.137(7) 0.076(4) 0.069(5) 0.073(4) 0.092(5)
C17 0.056(3) 0.102(4) 0.039(3) 0.015(3) 0.024(3) 0.037(3)
C18 0.036(2) 0.046(3) 0.0328(19) 0.0031(18) 0.0162(17) 0.0096(19)
C19 0.032(2) 0.034(2) 0.034(2) 0.0109(17) 0.0070(16) -0.0023(17)
C20 0.0257(17) 0.035(2) 0.0240(16) 0.0002(14) 0.0069(14) -0.0049(15)
C21 0.036(2) 0.036(2) 0.0328(19) 0.0060(17) 0.0132(17) -0.0046(17)
C22 0.032(2) 0.043(2) 0.044(2) -0.0004(18) 0.0225(18) -0.0050(17)
C23 0.0262(19) 0.036(2) 0.043(2) 0.0027(18) 0.0147(17) 0.0032(17)
C24 0.0230(16) 0.0303(19) 0.0249(17) -0.0021(14) 0.0079(14) -0.0028(14)
C25 0.0261(17) 0.0311(19) 0.0276(17) -0.0034(15) 0.0106(14) 0.0003(15)
C26 0.0261(18) 0.034(2) 0.0313(18) -0.0058(16) 0.0137(16) -0.0004(16)
C27 0.040(2) 0.033(2) 0.040(2) -0.0074(17) 0.0255(18) -0.0079(18)
C28 0.057(3) 0.033(2) 0.040(2) 0.0045(18) 0.024(2) 0.004(2)
C29 0.048(3) 0.046(3) 0.034(2) 0.0060(19) 0.0058(19) 0.008(2)
C30 0.0278(19) 0.039(2) 0.034(2) 0.0009(17) 0.0039(16) -0.0009(17)
C31 0.037(2) 0.037(2) 0.0266(19) -0.0046(16) 0.0030(16) 0.0070(18)

loop_
_atom_type_symbol
_atom_type_description
_atom_type_scat_dispersion_real
_atom_type_scat_dispersion_imag
_atom_type_scat_source
C C 0.0033 0.0016 'International Tables Vol C Tables 4.2.6.8 and 6.1.1.4'
H H 0.0000 0.0000 'International Tables Vol C Tables 4.2.6.8 and 6.1.1.4'
N N 0.0061 0.0033 'International Tables Vol C Tables 4.2.6.8 and 6.1.1.4'
O O 0.0106 0.0060 'International Tables Vol C Tables 4.2.6.8 and 6.1.1.4'
Cl Cl 0.1484 0.1585 'International Tables Vol C Tables 4.2.6.8 and 6.1.1.4'
Ni Ni 0.3393 1.1124 'International Tables Vol C Tables 4.2.6.8 and 6.1.1.4'

loop_
_geom_angle_atom_site_label_1
_geom_angle_atom_site_label_2
_geom_angle_atom_site_label_3
_geom_angle
O1 Ni1 N1 90.26(10)
O1 Ni1 N2 171.35(10)
N1 Ni1 N2 82.02(11)
O1 Ni1 O3 93.47(10)
N1 Ni1 O3 174.46(11)
N2 Ni1 O3 94.51(11)
O1 Ni1 N3 101.12(10)
N1 Ni1 N3 83.04(10)
N2 Ni1 N3 81.89(11)
O3 Ni1 N3 92.21(11)
O1 Ni1 N4 99.77(10)
N1 Ni1 N4 102.23(10)
N2 Ni1 N4 78.21(10)
O3 Ni1 N4 81.18(10)
N3 Ni1 N4 158.42(11)
C31 O1 Ni1 127.3(2)
Ni1 O3 H3A 99(3)
Ni1 O3 H3B 114(3)
H3A O3 H3B 107(4)
O6A Cl1 O5A 112.7(13)
O6A Cl1 O5 123.3(10)
O5A Cl1 O5 38.9(9)
O6A Cl1 O7 60.6(11)
O5A Cl1 O7 142.9(10)
O5 Cl1 O7 110.5(3)
O6A Cl1 O4 121.5(10)
O5A Cl1 O4 102.0(10)
O5 Cl1 O4 113.5(3)
O7 Cl1 O4 112.3(3)
O6A Cl1 O6 45.8(10)
O5A Cl1 O6 75.9(10)
O5 Cl1 O6 107.4(4)
O7 Cl1 O6 106.3(3)
O4 Cl1 O6 106.3(3)
O6A Cl1 O7A 110.3(14)
O5A Cl1 O7A 113.8(13)
O5 Cl1 O7A 75.5(9)
O7 Cl1 O7A 50.8(8)
O4 Cl1 O7A 95.5(9)
O6 Cl1 O7A 153.9(9)
C5 N1 C1 119.1(3)
C5 N1 Ni1 113.5(2)
C1 N1 Ni1 125.0(2)
C19 N2 C7 111.5(3)
C19 N2 C6 110.7(3)
C7 N2 C6 110.8(3)
C19 N2 Ni1 107.3(2)
C7 N2 Ni1 109.3(2)
C6 N2 Ni1 107.0(2)
C12 N3 C8 117.8(3)
C12 N3 Ni1 129.9(3)
C8 N3 Ni1 109.2(2)
C20 N4 C24 117.5(3)
C20 N4 Ni1 107.6(2)
C24 N4 Ni1 130.9(2)
N1 C1 C2 121.7(3)
N1 C1 H1 116(2)
C2 C1 H1 123(2)
C3 C2 C1 119.2(4)
C3 C2 H2 123(3)
C1 C2 H2 118(3)
C2 C3 C4 119.1(4)
C2 C3 H3 121(3)
C4 C3 H3 120(3)
C3 C4 C5 119.5(4)
C3 C4 H4 122(2)
C5 C4 H4 119(2)
N1 C5 C4 121.6(3)
N1 C5 C6 114.7(3)
C4 C5 C6 123.7(3)
N2 C6 C5 110.9(3)
N2 C6 H6A 111(2)
C5 C6 H6A 110(2)
N2 C6 H6B 109(2)
C5 C6 H6B 106(2)
H6A C6 H6B 109(3)
N2 C7 C8 112.3(3)
N2 C7 H7A 107(2)
C8 C7 H7A 107(2)
N2 C7 H7B 114(2)
C8 C7 H7B 107(2)
H7A C7 H7B 109(3)
N3 C8 C9 122.6(4)
N3 C8 C7 116.8(3)
C9 C8 C7 120.5(4)
C10 C9 C8 119.1(5)
C10 C9 H9 122(3)
C8 C9 H9 119(3)
C9 C10 C11 119.1(4)
C9 C10 H10 118(3)
C11 C10 H10 123(3)
C10 C11 C12 120.2(4)
C10 C11 H11 120(3)
C12 C11 H11 119(3)
N3 C12 C11 121.3(4)
N3 C12 C13 120.7(3)
C11 C12 C13 117.9(4)
C18 C13 C14 120.2(4)
C18 C13 C12 120.1(4)
C14 C13 C12 119.2(4)
C15 C14 C13 119.2(6)
C15 C14 H14 125(3)
C13 C14 H14 116(3)
C16 C15 C14 120.8(6)
C16 C15 H15 121(4)
C14 C15 H15 117(4)
C15 C16 C17 121.4(6)
C15 C16 H16 121(3)
C17 C16 H16 117(3)
C18 C17 C16 119.0(6)
C18 C17 H17 119(4)
C16 C17 H17 122(3)
C13 C18 C17 119.5(5)
C13 C18 H18 119(2)
C17 C18 H18 122(2)
N2 C19 C20 112.2(3)
N2 C19 H19A 111(2)
C20 C19 H19A 104(2)
N2 C19 H19B 111(2)
C20 C19 H19B 110(2)
H19A C19 H19B 109(3)
N4 C20 C21 123.4(3)
N4 C20 C19 117.9(3)
C21 C20 C19 118.7(3)
C22 C21 C20 118.8(4)
C22 C21 H21 123(2)
C20 C21 H21 119(2)
C21 C22 C23 118.9(4)
C21 C22 H22 121(2)
C23 C22 H22 120(2)
C22 C23 C24 120.1(4)
C22 C23 H23 121(3)
C24 C23 H23 118(3)
N4 C24 C23 121.1(3)
N4 C24 C25 120.2(3)
C23 C24 C25 118.6(3)
C26 C25 C30 118.4(3)
C26 C25 C24 121.6(3)
C30 C25 C24 119.8(3)
C25 C26 C27 120.3(3)
C25 C26 H26 118(2)
C27 C26 H26 122(2)
C28 C27 C26 120.6(4)
C28 C27 H27 120(3)
C26 C27 H27 120(3)
C27 C28 C29 119.4(4)
C27 C28 H28 122(2)
C29 C28 H28 118(2)
C30 C29 C28 120.3(4)
C30 C29 H29 121(3)
C28 C29 H29 118(3)
C29 C30 C25 120.9(4)
C29 C30 H30 121(2)
C25 C30 H30 118(2)
O2 C31 O1 127.7(4)
O2 C31 H31 118(2)
O1 C31 H31 114(2)

loop_
_geom_bond_atom_site_label_1
_geom_bond_atom_site_label_2
_geom_bond_distance
Ni1 O1 2.001(2)
Ni1 N1 2.074(3)
Ni1 N2 2.080(3)
Ni1 O3 2.088(3)
Ni1 N3 2.194(3)
Ni1 N4 2.218(3)
O1 C31 1.262(4)
O2 C31 1.245(5)
O3 H3A 0.864(19)
O3 H3B 0.832(19)
Cl1 O6A 1.27(2)
Cl1 O5A 1.39(2)
Cl1 O5 1.398(4)
Cl1 O7 1.421(4)
Cl1 O4 1.427(3)
Cl1 O6 1.444(4)
Cl1 O7A 1.48(2)
N1 C5 1.343(4)
N1 C1 1.346(5)
N2 C19 1.472(5)
N2 C7 1.478(5)
N2 C6 1.490(4)
N3 C12 1.343(4)
N3 C8 1.352(5)
N4 C20 1.350(4)
N4 C24 1.363(4)
C1 C2 1.385(5)
C1 H1 0.98(3)
C2 C3 1.376(6)
C2 H2 0.90(4)
C3 C4 1.377(6)
C3 H3 0.91(4)
C4 C5 1.382(5)
C4 H4 0.92(4)
C5 C6 1.505(5)
C6 H6A 0.93(4)
C6 H6B 0.96(4)
C7 C8 1.500(6)
C7 H7A 0.97(4)
C7 H7B 0.98(4)
C8 C9 1.388(5)
C9 C10 1.355(7)
C9 H9 0.93(5)
C10 C11 1.368(8)
C10 H10 0.96(5)
C11 C12 1.389(5)
C11 H11 0.89(4)
C12 C13 1.487(5)
C13 C18 1.383(5)
C13 C14 1.395(6)
C14 C15 1.368(9)
C14 H14 0.91(5)
C15 C16 1.343(11)
C15 H15 0.94(6)
C16 C17 1.389(10)
C16 H16 0.94(5)
C17 C18 1.384(6)
C17 H17 0.87(5)
C18 H18 0.95(4)
C19 C20 1.507(5)
C19 H19A 0.95(4)
C19 H19B 0.99(4)
C20 C21 1.379(5)
C21 C22 1.376(5)
C21 H21 0.90(4)
C22 C23 1.377(5)
C22 H22 0.90(4)
C23 C24 1.390(5)
C23 H23 0.84(4)
C24 C25 1.479(5)
C25 C26 1.391(5)
C25 C30 1.403(5)
C26 C27 1.395(5)
C26 H26 0.98(3)
C27 C28 1.381(6)
C27 H27 0.91(4)
C28 C29 1.389(6)
C28 H28 0.96(4)
C29 C30 1.379(6)
C29 H29 0.94(4)
C30 H30 0.93(4)
C31 H31 1.07(4)

loop_
_geom_hbond_atom_site_label_D
_geom_hbond_atom_site_label_H
_geom_hbond_atom_site_label_A
_geom_hbond_distance_DH
_geom_hbond_distance_HA
_geom_hbond_distance_DA
_geom_hbond_angle_DHA
O3 H3A O2 0.864(19) 1.79(2) 2.633(4) 164(5)
O3 H3B O4 0.832(19) 2.03(2) 2.860(4) 178(4)

loop_
_geom_torsion_atom_site_label_1
_geom_torsion_atom_site_label_2
_geom_torsion_atom_site_label_3
_geom_torsion_atom_site_label_4
_geom_torsion
N1 Ni1 O1 C31 166.6(3)
N2 Ni1 O1 C31 140.0(6)
O3 Ni1 O1 C31 -17.5(3)
N3 Ni1 O1 C31 -110.4(3)
N4 Ni1 O1 C31 64.2(3)
O1 Ni1 N1 C5 -173.4(2)
N2 Ni1 N1 C5 2.7(2)
O3 Ni1 N1 C5 54.3(12)
N3 Ni1 N1 C5 85.5(2)
N4 Ni1 N1 C5 -73.3(2)
O1 Ni1 N1 C1 24.6(3)
N2 Ni1 N1 C1 -159.3(3)
O3 Ni1 N1 C1 -107.8(11)
N3 Ni1 N1 C1 -76.6(3)
N4 Ni1 N1 C1 124.7(3)
O1 Ni1 N2 C19 -113.1(7)
N1 Ni1 N2 C19 -140.1(2)
O3 Ni1 N2 C19 44.3(2)
N3 Ni1 N2 C19 135.8(2)
N4 Ni1 N2 C19 -35.8(2)
O1 Ni1 N2 C7 125.8(7)
N1 Ni1 N2 C7 98.8(3)
O3 Ni1 N2 C7 -76.8(3)
N3 Ni1 N2 C7 14.8(2)
N4 Ni1 N2 C7 -156.8(3)
O1 Ni1 N2 C6 5.7(8)
N1 Ni1 N2 C6 -21.2(2)
O3 Ni1 N2 C6 163.1(2)
N3 Ni1 N2 C6 -105.3(2)
N4 Ni1 N2 C6 83.1(2)
O1 Ni1 N3 C12 -8.4(3)
N1 Ni1 N3 C12 80.5(3)
N2 Ni1 N3 C12 163.3(3)
O3 Ni1 N3 C12 -102.4(3)
N4 Ni1 N3 C12 -173.8(3)
O1 Ni1 N3 C8 -167.6(2)
N1 Ni1 N3 C8 -78.7(2)
N2 Ni1 N3 C8 4.2(2)
O3 Ni1 N3 C8 98.5(2)
N4 Ni1 N3 C8 27.1(4)
O1 Ni1 N4 C20 -158.6(2)
N1 Ni1 N4 C20 109.0(2)
N2 Ni1 N4 C20 30.0(2)
O3 Ni1 N4 C20 -66.5(2)
N3 Ni1 N4 C20 6.8(4)
O1 Ni1 N4 C24 -2.1(3)
N1 Ni1 N4 C24 -94.5(3)
N2 Ni1 N4 C24 -173.5(3)
O3 Ni1 N4 C24 89.9(3)
N3 Ni1 N4 C24 163.3(3)
C5 N1 C1 C2 0.4(5)
Ni1 N1 C1 C2 161.6(3)
N1 C1 C2 C3 0.6(6)
C1 C2 C3 C4 -1.3(6)
C2 C3 C4 C5 0.9(6)
C1 N1 C5 C4 -0.9(5)
Ni1 N1 C5 C4 -164.1(3)
C1 N1 C5 C6 -179.5(3)
Ni1 N1 C5 C6 17.3(4)
C3 C4 C5 N1 0.2(6)
C3 C4 C5 C6 178.8(4)
C19 N2 C6 C5 152.3(3)
C7 N2 C6 C5 -83.4(4)
Ni1 N2 C6 C5 35.7(3)
N1 C5 C6 N2 -36.2(4)
C4 C5 C6 N2 145.1(3)
C19 N2 C7 C8 -149.3(3)
C6 N2 C7 C8 86.9(4)
Ni1 N2 C7 C8 -30.8(4)
C12 N3 C8 C9 -1.4(5)
Ni1 N3 C8 C9 160.6(3)
C12 N3 C8 C7 174.8(3)
Ni1 N3 C8 C7 -23.2(4)
N2 C7 C8 N3 37.6(5)
N2 C7 C8 C9 -146.2(4)
N3 C8 C9 C10 2.4(7)
C7 C8 C9 C10 -173.6(5)
C8 C9 C10 C11 -2.5(9)
C9 C10 C11 C12 1.7(9)
C8 N3 C12 C11 0.5(6)
Ni1 N3 C12 C11 -157.1(3)
C8 N3 C12 C13 -175.4(3)
Ni1 N3 C12 C13 26.9(5)
C10 C11 C12 N3 -0.7(7)
C10 C11 C12 C13 175.3(5)
N3 C12 C13 C18 60.7(5)
C11 C12 C13 C18 -115.4(4)
N3 C12 C13 C14 -127.6(4)
C11 C12 C13 C14 56.3(5)
C18 C13 C14 C15 0.9(6)
C12 C13 C14 C15 -170.8(4)
C13 C14 C15 C16 -1.2(8)
C14 C15 C16 C17 1.1(9)
C15 C16 C17 C18 -0.6(8)
C14 C13 C18 C17 -0.4(6)
C12 C13 C18 C17 171.2(4)
C16 C17 C18 C13 0.3(7)
C7 N2 C19 C20 157.1(3)
C6 N2 C19 C20 -79.0(4)
Ni1 N2 C19 C20 37.4(4)
C24 N4 C20 C21 -1.0(5)
Ni1 N4 C20 C21 159.1(3)
C24 N4 C20 C19 -177.8(3)
Ni1 N4 C20 C19 -17.6(4)
N2 C19 C20 N4 -12.3(5)
N2 C19 C20 C21 170.8(3)
N4 C20 C21 C22 -2.4(6)
C19 C20 C21 C22 174.3(4)
C20 C21 C22 C23 2.6(6)
C21 C22 C23 C24 0.5(6)
C20 N4 C24 C23 4.2(5)
Ni1 N4 C24 C23 -150.4(3)
C20 N4 C24 C25 -173.5(3)
Ni1 N4 C24 C25 31.9(4)
C22 C23 C24 N4 -4.0(6)
C22 C23 C24 C25 173.7(3)
N4 C24 C25 C26 40.2(5)
C23 C24 C25 C26 -137.5(4)
N4 C24 C25 C30 -145.4(3)
C23 C24 C25 C30 36.8(5)
C30 C25 C26 C27 -0.7(5)
C24 C25 C26 C27 173.7(3)
C25 C26 C27 C28 0.2(5)
C26 C27 C28 C29 0.6(6)
C27 C28 C29 C30 -0.8(6)
C28 C29 C30 C25 0.2(6)
C26 C25 C30 C29 0.6(6)
C24 C25 C30 C29 -174.0(4)
Ni1 O1 C31 O2 7.3(6)
